data_7001620
loop_
_publ_author_name
'Gressenbuch, Mathias'
'Kersting, Berthold'

_publ_section_title
;
 The first binucleating amino-thiophenolate macrocycles with pendant
 hydroxyethyl groups
;
_journal_issue 27
_journal_name_full 'Dalton Transactions'
_journal_page_first 5281
_journal_page_last 5283
_journal_paper_doi 10.1039/b908553j
_journal_year 2009
_chemical_formula_sum 'C44 H76 N6 O4 S2'
_chemical_formula_weight 817.23
_chemical_name_systematic
;
?
;
_space_group_IT_number 15
_symmetry_cell_setting monoclinic
_symmetry_space_group_name_Hall '-C 2yc'
_symmetry_space_group_name_H-M 'C 1 2/c 1'
_atom_sites_solution_hydrogens geom
_atom_sites_solution_primary direct
_atom_sites_solution_secondary difmap
_audit_creation_method SHELXL-97
_cell_angle_alpha 90.00
_cell_angle_beta 91.98(2)
_cell_angle_gamma 90.00
_cell_formula_units_Z 4
_cell_length_a 12.449(2)
_cell_length_b 19.417(3)
_cell_length_c 18.976(2)
_cell_measurement_temperature 180(2)
_cell_volume 4584.2(11)
_computing_cell_refinement 'STOE X-Area'
_computing_data_collection 'STOE X-Area'
_computing_data_reduction 'STOE X-Area'
_computing_molecular_graphics 'ORTEP-3 for Windows (Farrugia, 1997)'
_computing_structure_refinement 'SHELXL-97 (Sheldrick, 1997)'
_computing_structure_solution 'SHELXS-97 (Sheldrick, 1997)'
_diffrn_ambient_temperature 180(2)
_diffrn_measured_fraction_theta_full 0.985
_diffrn_measured_fraction_theta_max 0.985
_diffrn_measurement_device_type 'STOE IPDS 2'
_diffrn_measurement_method hemisphere
_diffrn_radiation_monochromator graphite
_diffrn_radiation_source 'fine-focus sealed tube'
_diffrn_radiation_type MoK\a
_diffrn_radiation_wavelength 0.71073
_diffrn_reflns_av_R_equivalents 0.0331
_diffrn_reflns_av_sigmaI/netI 0.0399
_diffrn_reflns_limit_h_max 17
_diffrn_reflns_limit_h_min -16
_diffrn_reflns_limit_k_max 24
_diffrn_reflns_limit_k_min -26
_diffrn_reflns_limit_l_max 25
_diffrn_reflns_limit_l_min -25
_diffrn_reflns_number 19229
_diffrn_reflns_theta_full 29.29
_diffrn_reflns_theta_max 29.29
_diffrn_reflns_theta_min 1.94
_exptl_absorpt_coefficient_mu 0.163
_exptl_absorpt_correction_T_max 0.9682
_exptl_absorpt_correction_T_min 0.9528
_exptl_absorpt_correction_type empirical
_exptl_crystal_colour colorless
_exptl_crystal_density_diffrn 1.184
_exptl_crystal_density_method 'not measured'
_exptl_crystal_description block
_exptl_crystal_F_000 1784
_exptl_crystal_size_max 0.30
_exptl_crystal_size_mid 0.20
_exptl_crystal_size_min 0.20
_refine_diff_density_max 0.842
_refine_diff_density_min -0.460
_refine_diff_density_rms 0.050
_refine_ls_extinction_method none
_refine_ls_goodness_of_fit_ref 0.990
_refine_ls_hydrogen_treatment constr
_refine_ls_matrix_type full
_refine_ls_number_parameters 258
_refine_ls_number_reflns 6174
_refine_ls_number_restraints 0
_refine_ls_restrained_S_all 0.990
_refine_ls_R_factor_all 0.0640
_refine_ls_R_factor_gt 0.0429
_refine_ls_shift/su_max 0.000
_refine_ls_shift/su_mean 0.000
_refine_ls_structure_factor_coef Fsqd
_refine_ls_weighting_details 'calc w=1/[\s^2^(Fo^2^)+(0.0727P)^2^+0.0000P] where P=(Fo^2^+2Fc^2^)/3'
_refine_ls_weighting_scheme calc
_refine_ls_wR_factor_gt 0.1111
_refine_ls_wR_factor_ref 0.1172
_reflns_number_gt 4497
_reflns_number_total 6174
_reflns_threshold_expression >2sigma(I)
_cod_data_source_file b908553j.txt
_cod_data_source_block 6
_cod_original_sg_symbol_H-M C2/c
_cod_database_code 7001620

loop_
_symmetry_equiv_pos_as_xyz
'x, y, z'
'-x, y, -z+1/2'
'x+1/2, y+1/2, z'
'-x+1/2, y+1/2, -z+1/2'
'-x, -y, -z'
'x, -y, z-1/2'
'-x+1/2, -y+1/2, -z'
'x+1/2, -y+1/2, z-1/2'

loop_
_atom_site_label
_atom_site_type_symbol
_atom_site_fract_x
_atom_site_fract_y
_atom_site_fract_z
_atom_site_U_iso_or_equiv
_atom_site_adp_type
_atom_site_occupancy
_atom_site_symmetry_multiplicity
_atom_site_calc_flag
_atom_site_refinement_flags
_atom_site_disorder_assembly
_atom_site_disorder_group
S1 S 0.63330(3) 0.046849(18) 0.674985(19) 0.02433(10) Uani 1 1 d . . .
O1 O 0.51252(12) -0.24678(9) 0.44138(9) 0.0610(4) Uani 1 1 d . . .
H1 H 0.5180 -0.2870 0.4256 0.091 Uiso 1 1 calc R . .
O2 O 0.00056(10) -0.11048(8) 0.57909(8) 0.0498(4) Uani 1 1 d . . .
H2 H 0.0671 -0.1086 0.5735 0.075 Uiso 1 1 calc R . .
N1 N 0.50486(10) -0.14195(7) 0.55986(6) 0.0263(3) Uani 1 1 d . . .
N2 N 0.20741(10) -0.10427(7) 0.52638(6) 0.0275(3) Uani 1 1 d . . .
N3 N 0.15176(10) -0.01293(7) 0.64121(6) 0.0252(3) Uani 1 1 d . . .
C1 C 0.66596(11) -0.03976(7) 0.69878(7) 0.0205(3) Uani 1 1 d . . .
C2 C 0.74608(11) -0.05291(7) 0.75075(7) 0.0207(3) Uani 1 1 d . . .
C4 C 0.72184(11) -0.17629(7) 0.73408(7) 0.0211(3) Uani 1 1 d . . .
C3 C 0.77313(11) -0.12097(7) 0.76645(7) 0.0216(3) Uani 1 1 d . . .
H3 H 0.8289 -0.1297 0.8007 0.026 Uiso 1 1 calc R . .
C5 C 0.64124(12) -0.16203(7) 0.68289(7) 0.0245(3) Uani 1 1 d . . .
H5 H 0.6037 -0.1993 0.6609 0.029 Uiso 1 1 calc R . .
C6 C 0.61450(12) -0.09518(8) 0.66327(7) 0.0241(3) Uani 1 1 d . . .
C7 C 0.75079(12) -0.25120(7) 0.75172(8) 0.0242(3) Uani 1 1 d . . .
C8 C 0.65232(14) -0.28757(9) 0.78069(10) 0.0357(4) Uani 1 1 d . . .
H8A H 0.6719 -0.3346 0.7949 0.054 Uiso 1 1 calc R . .
H8B H 0.5949 -0.2892 0.7441 0.054 Uiso 1 1 calc R . .
H8C H 0.6273 -0.2622 0.8216 0.054 Uiso 1 1 calc R . .
C9 C 0.84373(13) -0.25651(9) 0.80641(9) 0.0336(3) Uani 1 1 d . . .
H9A H 0.8602 -0.3051 0.8155 0.050 Uiso 1 1 calc R . .
H9B H 0.8232 -0.2343 0.8503 0.050 Uiso 1 1 calc R . .
H9C H 0.9073 -0.2335 0.7884 0.050 Uiso 1 1 calc R . .
C10 C 0.78409(16) -0.28819(9) 0.68442(9) 0.0388(4) Uani 1 1 d . . .
H10A H 0.8470 -0.2652 0.6655 0.058 Uiso 1 1 calc R . .
H10B H 0.7246 -0.2868 0.6493 0.058 Uiso 1 1 calc R . .
H10C H 0.8020 -0.3362 0.6955 0.058 Uiso 1 1 calc R . .
C11 C 0.53278(15) -0.08212(9) 0.60373(9) 0.0361(4) Uani 1 1 d . . .
H11A H 0.4662 -0.0643 0.6242 0.043 Uiso 1 1 calc R . .
H11B H 0.5611 -0.0456 0.5730 0.043 Uiso 1 1 calc R . .
C12 C 0.59446(13) -0.16133(11) 0.51527(9) 0.0376(4) Uani 1 1 d . . .
H12A H 0.6630 -0.1517 0.5414 0.045 Uiso 1 1 calc R . .
H12B H 0.5920 -0.1320 0.4725 0.045 Uiso 1 1 calc R . .
C13 C 0.59322(16) -0.23531(12) 0.49309(10) 0.0487(5) Uani 1 1 d . . .
H13A H 0.6639 -0.2477 0.4743 0.058 Uiso 1 1 calc R . .
H13B H 0.5806 -0.2649 0.5345 0.058 Uiso 1 1 calc R . .
C14 C 0.40811(12) -0.12580(9) 0.51628(7) 0.0280(3) Uani 1 1 d . . .
H14A H 0.4042 -0.1569 0.4750 0.034 Uiso 1 1 calc R . .
H14B H 0.4129 -0.0779 0.4987 0.034 Uiso 1 1 calc R . .
C15 C 0.30641(12) -0.13385(8) 0.55826(7) 0.0269(3) Uani 1 1 d . . .
H15A H 0.2942 -0.1836 0.5661 0.032 Uiso 1 1 calc R . .
H15B H 0.3194 -0.1123 0.6051 0.032 Uiso 1 1 calc R . .
C16 C 0.17749(13) -0.13767(11) 0.45910(8) 0.0373(4) Uani 1 1 d . . .
H16A H 0.2322 -0.1278 0.4246 0.056 Uiso 1 1 calc R . .
H16B H 0.1078 -0.1200 0.4417 0.056 Uiso 1 1 calc R . .
H16C H 0.1725 -0.1876 0.4661 0.056 Uiso 1 1 calc R . .
C17 C 0.20963(13) -0.02904(9) 0.51831(8) 0.0308(3) Uani 1 1 d . . .
H17A H 0.1412 -0.0138 0.4951 0.037 Uiso 1 1 calc R . .
H17B H 0.2686 -0.0165 0.4870 0.037 Uiso 1 1 calc R . .
C18 C 0.22550(12) 0.00914(8) 0.58787(8) 0.0295(3) Uani 1 1 d . . .
H18A H 0.3002 0.0019 0.6060 0.035 Uiso 1 1 calc R . .
H18B H 0.2157 0.0591 0.5794 0.035 Uiso 1 1 calc R . .
C19 C 0.03864(12) 0.00325(9) 0.62551(9) 0.0326(3) Uani 1 1 d . . .
H19A H 0.0306 0.0229 0.5775 0.039 Uiso 1 1 calc R . .
H19B H 0.0136 0.0379 0.6594 0.039 Uiso 1 1 calc R . .
C20 C -0.02867(13) -0.06113(10) 0.63029(9) 0.0394(4) Uani 1 1 d . . .
H20A H -0.0189 -0.0813 0.6780 0.047 Uiso 1 1 calc R . .
H20B H -0.1055 -0.0491 0.6230 0.047 Uiso 1 1 calc R . .
C21 C 0.18910(13) 0.00439(8) 0.71315(8) 0.0284(3) Uani 1 1 d . . .
H21A H 0.1260 0.0149 0.7416 0.034 Uiso 1 1 calc R . .
H21B H 0.2340 0.0464 0.7117 0.034 Uiso 1 1 calc R . .
C22 C 0.49951(12) 0.05634(8) 0.70990(8) 0.0275(3) Uani 1 1 d . . .
H22A H 0.4675 0.1000 0.6923 0.033 Uiso 1 1 calc R . .
H22B H 0.4534 0.0181 0.6921 0.033 Uiso 1 1 calc R . .

loop_
_atom_site_aniso_label
_atom_site_aniso_U_11
_atom_site_aniso_U_22
_atom_site_aniso_U_33
_atom_site_aniso_U_23
_atom_site_aniso_U_13
_atom_site_aniso_U_12
S1 0.02737(17) 0.01806(16) 0.02747(17) 0.00551(14) -0.00045(12) 0.00102(13)
O1 0.0449(8) 0.0736(11) 0.0635(10) -0.0252(8) -0.0132(7) 0.0033(8)
O2 0.0336(7) 0.0620(9) 0.0542(8) -0.0219(7) 0.0074(6) -0.0129(6)
N1 0.0272(6) 0.0282(6) 0.0228(6) -0.0018(5) -0.0082(5) 0.0011(5)
N2 0.0256(6) 0.0339(7) 0.0228(6) -0.0034(5) -0.0022(5) -0.0005(5)
N3 0.0254(6) 0.0263(7) 0.0234(6) 0.0000(5) -0.0063(5) 0.0048(5)
C1 0.0228(6) 0.0169(6) 0.0218(6) 0.0017(5) -0.0013(5) 0.0009(5)
C2 0.0231(6) 0.0196(6) 0.0193(6) 0.0010(5) -0.0009(5) -0.0009(5)
C4 0.0232(6) 0.0193(6) 0.0206(6) 0.0005(5) -0.0012(5) 0.0019(5)
C3 0.0220(6) 0.0224(7) 0.0201(6) 0.0020(5) -0.0038(5) 0.0011(5)
C5 0.0289(7) 0.0182(6) 0.0259(7) -0.0013(5) -0.0079(5) 0.0003(5)
C6 0.0262(7) 0.0206(7) 0.0248(6) -0.0004(5) -0.0071(5) 0.0011(5)
C7 0.0274(7) 0.0183(6) 0.0265(7) 0.0014(5) -0.0037(5) 0.0033(5)
C8 0.0353(8) 0.0292(8) 0.0424(9) 0.0107(7) -0.0031(7) -0.0011(7)
C9 0.0323(8) 0.0254(8) 0.0423(9) 0.0044(7) -0.0107(7) 0.0064(6)
C10 0.0519(10) 0.0285(8) 0.0362(9) -0.0029(7) 0.0020(8) 0.0136(8)
C11 0.0448(9) 0.0228(8) 0.0390(9) -0.0001(7) -0.0233(7) 0.0038(7)
C12 0.0250(7) 0.0583(12) 0.0291(8) 0.0009(7) -0.0056(6) -0.0017(7)
C13 0.0392(9) 0.0659(14) 0.0405(10) -0.0200(9) -0.0068(8) 0.0132(9)
C14 0.0272(7) 0.0361(8) 0.0202(6) 0.0002(6) -0.0059(5) 0.0002(6)
C15 0.0313(7) 0.0285(8) 0.0208(6) 0.0005(6) -0.0022(5) 0.0005(6)
C16 0.0300(8) 0.0537(11) 0.0280(8) -0.0109(7) -0.0044(6) 0.0002(7)
C17 0.0296(7) 0.0364(9) 0.0260(7) 0.0052(6) -0.0021(6) 0.0052(6)
C18 0.0282(7) 0.0267(8) 0.0333(8) 0.0029(6) -0.0027(6) 0.0023(6)
C19 0.0269(7) 0.0423(9) 0.0283(7) 0.0006(7) -0.0041(6) 0.0097(7)
C20 0.0277(8) 0.0552(12) 0.0353(9) -0.0058(8) 0.0017(6) -0.0003(7)
C21 0.0356(8) 0.0223(7) 0.0267(7) -0.0025(6) -0.0088(6) 0.0078(6)
C22 0.0265(7) 0.0256(7) 0.0303(7) 0.0014(6) -0.0025(5) 0.0052(6)

loop_
_atom_type_symbol
_atom_type_description
_atom_type_scat_dispersion_real
_atom_type_scat_dispersion_imag
_atom_type_scat_source
C C 0.0033 0.0016 'International Tables Vol C Tables 4.2.6.8 and 6.1.1.4'
H H 0.0000 0.0000 'International Tables Vol C Tables 4.2.6.8 and 6.1.1.4'
N N 0.0061 0.0033 'International Tables Vol C Tables 4.2.6.8 and 6.1.1.4'
O O 0.0106 0.0060 'International Tables Vol C Tables 4.2.6.8 and 6.1.1.4'
S S 0.1246 0.1234 'International Tables Vol C Tables 4.2.6.8 and 6.1.1.4'

loop_
_geom_angle_atom_site_label_1
_geom_angle_atom_site_label_2
_geom_angle_atom_site_label_3
_geom_angle
_geom_angle_site_symmetry_1
_geom_angle_site_symmetry_3
_geom_angle_publ_flag
C1 S1 C22 101.91(7) . . ?
C11 N1 C14 108.91(12) . . ?
C11 N1 C12 111.11(13) . . ?
C14 N1 C12 110.69(12) . . ?
C16 N2 C17 110.71(13) . . ?
C16 N2 C15 111.65(13) . . ?
C17 N2 C15 114.37(12) . . ?
C18 N3 C19 114.91(12) . . ?
C18 N3 C21 113.15(12) . . ?
C19 N3 C21 114.36(12) . . ?
C2 C1 C6 119.81(12) . . ?
C2 C1 S1 120.00(10) . . ?
C6 C1 S1 120.13(10) . . ?
C3 C2 C1 118.95(12) . . ?
C3 C2 C21 118.44(12) . 2_656 ?
C1 C2 C21 122.45(12) . 2_656 ?
C3 C4 C5 117.63(13) . . ?
C3 C4 C7 122.59(12) . . ?
C5 C4 C7 119.78(12) . . ?
C4 C3 C2 122.50(13) . . ?
C6 C5 C4 122.05(13) . . ?
C5 C6 C1 118.97(13) . . ?
C5 C6 C11 120.35(13) . . ?
C1 C6 C11 120.67(13) . . ?
C9 C7 C8 108.71(13) . . ?
C9 C7 C4 112.24(12) . . ?
C8 C7 C4 109.31(12) . . ?
C9 C7 C10 108.24(13) . . ?
C8 C7 C10 108.98(14) . . ?
C4 C7 C10 109.30(12) . . ?
N1 C11 C6 115.54(13) . . ?
N1 C12 C13 113.98(15) . . ?
O1 C13 C12 110.51(17) . . ?
N1 C14 C15 111.25(12) . . ?
N2 C15 C14 116.33(12) . . ?
N2 C17 C18 113.36(12) . . ?
N3 C18 C17 113.22(13) . . ?
N3 C19 C20 110.02(14) . . ?
O2 C20 C19 111.20(14) . . ?
N3 C21 C2 113.41(12) . 2_656 ?
C22 C22 S1 112.81(14) 2_656 . ?

loop_
_geom_bond_atom_site_label_1
_geom_bond_atom_site_label_2
_geom_bond_distance
_geom_bond_site_symmetry_2
_geom_bond_publ_flag
S1 C1 1.7846(14) . ?
S1 C22 1.8230(16) . ?
O1 C13 1.398(2) . ?
O2 C20 1.421(2) . ?
N1 C11 1.464(2) . ?
N1 C14 1.4711(19) . ?
N1 C12 1.472(2) . ?
N2 C16 1.468(2) . ?
N2 C17 1.469(2) . ?
N2 C15 1.471(2) . ?
N3 C18 1.454(2) . ?
N3 C19 1.4634(19) . ?
N3 C21 1.4657(19) . ?
C1 C2 1.4017(19) . ?
C1 C6 1.412(2) . ?
C2 C3 1.3935(19) . ?
C2 C21 1.523(2) 2_656 ?
C4 C3 1.383(2) . ?
C4 C5 1.3999(19) . ?
C4 C7 1.5329(19) . ?
C5 C6 1.388(2) . ?
C6 C11 1.515(2) . ?
C7 C9 1.531(2) . ?
C7 C8 1.533(2) . ?
C7 C10 1.535(2) . ?
C12 C13 1.497(3) . ?
C14 C15 1.527(2) . ?
C17 C18 1.521(2) . ?
C19 C20 1.509(3) . ?
C21 C2 1.523(2) 2_656 ?
C22 C22 1.521(3) 2_656 ?
